data_7245555
loop_
_publ_author_name
'Manfroni, Giacomo'
'Spingler, Bernhard'
'Prescimone, Alessandro'
'Constable, Edwin C.'
'Housecroft, Catherine E.'

_publ_section_title
;
 Multitopic 3,2':6',3''-terpyridine ligands as 4-connecting nodes in
 two-dimensional 4,4-networks
;
_journal_name_full CrystEngComm
_journal_paper_doi 10.1039/D2CE01130A
_journal_year 2022
_chemical_formula_moiety 'C74 H48 Cu2 F24 N6 O10, 1.8(C6 H5 Cl), 2(C3 H2 Cl0.5)'
_chemical_formula_sum 'C90.8 H61 Cl2.8 Cu2 F24 N6 O10'
_chemical_formula_weight 2078.39
_space_group_crystal_system triclinic
_space_group_IT_number 2
_space_group_name_Hall '-P 1'
_space_group_name_H-M_alt 'P -1'
_atom_sites_solution_hydrogens geom
_atom_sites_solution_primary dual
_audit_creation_date 2021-06-02
_audit_creation_method
;
Olex2 1.3
(compiled 2020.11.12 svn.r5f609507 for OlexSys, GUI svn.r6272)
;
_audit_update_record
;
2022-03-29 deposited with the CCDC.	2022-09-23 downloaded from the CCDC.
;
_cell_angle_alpha 100.053(2)
_cell_angle_beta 94.071(2)
_cell_angle_gamma 97.071(2)
_cell_formula_units_Z 1
_cell_length_a 8.9544(2)
_cell_length_b 15.7417(4)
_cell_length_c 16.3905(4)
_cell_measurement_reflns_used 19345
_cell_measurement_temperature 160.00(10)
_cell_measurement_theta_max 79.2990
_cell_measurement_theta_min 2.7120
_cell_volume 2247.46(10)
_computing_cell_refinement 'CrysAlisPro 1.171.41.96a (Rigaku OD, 2021)'
_computing_data_collection 'CrysAlisPro 1.171.41.96a (Rigaku OD, 2021)'
_computing_data_reduction 'CrysAlisPro 1.171.41.96a (Rigaku OD, 2021)'
_computing_molecular_graphics 'Olex2 1.3 (Dolomanov et al., 2009)'
_computing_publication_material 'Olex2 1.3 (Dolomanov et al., 2009)'
_computing_structure_refinement 'SHELXL 2018/3 (Sheldrick, 2015)'
_computing_structure_solution 'SHELXT  (Sheldrick, 2015)'
_diffrn_ambient_environment N~2~
_diffrn_ambient_temperature 160.00(10)
_diffrn_detector 'Hybrid Pixel Array Detector'
_diffrn_detector_area_resol_mean 5.8140
_diffrn_detector_type 'Pilatus 200K'
_diffrn_measured_fraction_theta_full 0.951
_diffrn_measured_fraction_theta_max 0.912
_diffrn_measurement_details
;
List of Runs (angles in degrees, time in seconds):

  # Type    Start    End  Width  t~exp~   \w     \q     \k     \f   Frames
#--------------------------------------------------------------------------
  1  \w   -122.00 -33.00   0.50    0.60    --  -49.37 -57.00-120.00  178
  2  \w    -65.00  24.00   0.50    0.60    --  -49.37  57.00 150.00  178
  3  \w   -122.00 -33.00   0.50    0.60    --  -49.37 -57.00   0.00  178
  4  \w   -104.00 -33.00   0.50    0.60    --  -49.37 -57.00  60.00  142
  5  \w   -113.00 -33.00   0.50    0.60    --  -49.37 -57.00 120.00  160
  6  \w   -102.00 -34.00   0.50    0.60    --  -49.37 -57.00 -60.00  136
  7  \w    -77.00 -34.00   0.50    0.60    --  -49.37 -57.00  30.00   86
  8  \w    -68.00 -33.00   0.50    0.60    --  -49.37 -57.00-180.00   70
  9  \w    -65.00 -28.00   0.50    0.60    --  -49.37  57.00 -90.00   74
 10  \w    -71.00 -33.00   0.50    0.60    --  -49.37 -56.00-139.18   76
 11  \w   -103.00 -33.00   0.50    0.60    --  -49.37 -57.00 150.00  140
 12  \w      2.00  63.00   0.50    0.60    --   49.37 -60.00   5.07  122
 13  \w     33.00  93.00   0.50    0.60    --   49.37  57.00 150.00  120
 14  \w     41.00  66.00   0.50    0.60    --   49.37 -57.00 -60.00   50
 15  \w     33.00  71.00   0.50    0.60    --   49.37  60.00 -65.81   76
 16  \w     34.00  82.00   0.50    0.60    --   49.37  57.00  30.00   96
 17  \w    -73.00 -46.00   0.50    2.40    --  -88.50  60.00  22.28   54
 18  \w   -104.00 -57.00   0.50    2.40    --  -88.50  60.00 -45.21   94
 19  \w    -76.00 -49.00   0.50    2.40    --  -88.50  60.00-156.88   54
 20  \w     40.00  67.00   0.50    2.40    --  110.00 -60.00-156.77   54
 21  \w     77.00 122.00   0.50    2.40    --  110.00 -45.00  30.00   90
 22  \w    153.00 178.00   0.50    2.40    --  110.00  15.00 -60.00   50
 23  \w     43.00  69.00   0.50    2.40    --  110.00 -45.00  30.00   52
 24  \w     77.00 104.00   0.50    2.40    --  110.00 -60.00 -96.31   54
 25  \w     75.00 102.00   0.50    2.40    --  110.00 -60.00 162.76   54
 26  \w     97.00 178.00   0.50    2.40    --  110.00  30.00-120.00  162
 27  \w     39.00  95.00   0.50    2.40    --  110.00 -60.00  30.90  112
 28  \w     30.00  58.00   0.50    2.40    --  110.00 -15.00-120.00   56
 29  \w     94.00 126.00   0.50    2.40    --  110.00 -15.00-120.00   64
 30  \w    102.00 132.00   0.50    2.40    --  110.00  15.00 -60.00   60
 31  \w     38.00  69.00   0.50    2.40    --  110.00 -60.00  11.81   62
 32  \w     85.00 123.00   0.50    2.40    --  110.00 -30.00 -30.00   76
 33  \w     45.00  71.00   0.50    2.40    --  110.00 -30.00 -30.00   52
 34  \w     39.00 111.00   0.50    2.40    --  110.00 -60.00 -46.49  144
 35  \w     70.00 104.00   0.50    2.40    --  110.00 -60.00 115.50   68
 36  \w     34.00  70.00   0.50    2.40    --  110.00 -45.00 -90.00   72
 37  \w     37.00 126.00   0.50    2.40    --  110.00 -58.00-107.86  178
 38  \w     38.00 126.00   0.50    2.40    --  110.00 -60.00  82.09  176
 39  \w     74.00 101.00   0.50    2.40    --  110.00 -60.00  -7.20   54
 40  \w    110.00 169.00   0.50    2.40    --  110.00  30.00-150.00  118
 41  \w     96.00 176.00   0.50    2.40    --  110.00  30.00-180.00  160
 42  \w     74.00 101.00   0.50    2.40    --  110.00 -60.00 -76.30   54
 43  \w     72.00  99.00   0.50    2.40    --  110.00 -60.00  45.98   54
 44  \w     97.00 167.00   0.50    2.40    --  110.00  30.00 -90.00  140
 45  \w    102.00 177.00   0.50    2.40    --  110.00  39.00 139.64  150
 46  \w     81.00 108.00   0.50    2.40    --  110.00 -60.00 179.57   54
 47  \w     64.00  96.00   0.50    2.40    --  110.00 -60.00-123.93   64
 48  \w     70.00 110.00   0.50    2.40    --  110.00 -60.00-156.77   80
 49  \w     75.00 102.00   0.50    2.40    --  110.00 -60.00-163.56   54
 50  \w     43.00 126.00   0.50    2.40    --  110.00 -60.00 145.08  166
 51  \w     84.00 111.00   0.50    2.40    --  110.00 -60.00  11.81   54
;
_diffrn_measurement_device 'four-circle diffractometer'
_diffrn_measurement_device_type 'XtaLAB Synergy, Dualflex, Pilatus 200K'
_diffrn_measurement_method '\w scans'
_diffrn_orient_matrix_type 'CrysAlisPro convention (1999,Acta A55,543-557)'
_diffrn_orient_matrix_UB_11 -0.1702529000
_diffrn_orient_matrix_UB_12 -0.0040366000
_diffrn_orient_matrix_UB_13 0.0103252000
_diffrn_orient_matrix_UB_21 -0.0366131000
_diffrn_orient_matrix_UB_22 -0.0485047000
_diffrn_orient_matrix_UB_23 -0.0906981000
_diffrn_orient_matrix_UB_31 0.0005959000
_diffrn_orient_matrix_UB_32 -0.0877562000
_diffrn_orient_matrix_UB_33 0.0293530000
_diffrn_radiation_monochromator mirror
_diffrn_radiation_probe x-ray
_diffrn_radiation_type 'Cu K\a'
_diffrn_radiation_wavelength 1.54184
_diffrn_reflns_av_R_equivalents 0.0466
_diffrn_reflns_av_unetI/netI 0.0296
_diffrn_reflns_Laue_measured_fraction_full 0.951
_diffrn_reflns_Laue_measured_fraction_max 0.912
_diffrn_reflns_limit_h_max 10
_diffrn_reflns_limit_h_min -11
_diffrn_reflns_limit_k_max 15
_diffrn_reflns_limit_k_min -18
_diffrn_reflns_limit_l_max 20
_diffrn_reflns_limit_l_min -19
_diffrn_reflns_number 33912
_diffrn_reflns_point_group_measured_fraction_full 0.951
_diffrn_reflns_point_group_measured_fraction_max 0.912
_diffrn_reflns_theta_full 67.684
_diffrn_reflns_theta_max 79.570
_diffrn_reflns_theta_min 2.750
_diffrn_source 'micro-focus sealed X-ray tube'
_diffrn_source_type 'PhotonJet (Cu) X-ray Source'
_exptl_absorpt_coefficient_mu 2.342
_exptl_absorpt_correction_T_max 1.000
_exptl_absorpt_correction_T_min 0.286
_exptl_absorpt_correction_type gaussian
_exptl_absorpt_process_details
;
CrysAlisPro 1.171.41.96a (Rigaku Oxford Diffraction, 2021)
Numerical absorption correction based on gaussian integration over
a multifaceted crystal model
Empirical absorption correction using spherical harmonics,
implemented in SCALE3 ABSPACK scaling algorithm.
;
_exptl_crystal_colour green
_exptl_crystal_colour_primary green
_exptl_crystal_density_diffrn 1.536
_exptl_crystal_description prism
_exptl_crystal_F_000 1049
_exptl_crystal_size_max 0.504
_exptl_crystal_size_mid 0.178
_exptl_crystal_size_min 0.075
_refine_diff_density_max 2.229
_refine_diff_density_min -1.086
_refine_diff_density_rms 0.126
_refine_ls_extinction_method none
_refine_ls_goodness_of_fit_ref 1.040
_refine_ls_hydrogen_treatment constr
_refine_ls_matrix_type full
_refine_ls_number_parameters 714
_refine_ls_number_reflns 8919
_refine_ls_number_restraints 208
_refine_ls_restrained_S_all 1.044
_refine_ls_R_factor_all 0.1035
_refine_ls_R_factor_gt 0.0932
_refine_ls_shift/su_max 0.001
_refine_ls_shift/su_mean 0.000
_refine_ls_structure_factor_coef Fsqd
_refine_ls_weighting_details 'w=1/[\s^2^(Fo^2^)+(0.1855P)^2^+4.0472P] where P=(Fo^2^+2Fc^2^)/3'
_refine_ls_weighting_scheme calc
_refine_ls_wR_factor_gt 0.2661
_refine_ls_wR_factor_ref 0.2839
_reflns_Friedel_coverage 0.000
_reflns_number_gt 7542
_reflns_number_total 8919
_reflns_threshold_expression 'I > 2\s(I)'
_cod_data_source_file d2ce01130a2.cif
_cod_data_source_block bs210602_mag199_3
_cod_original_formula_sum 'C90.80 H61 Cl2.80 Cu2 F24 N6 O10'
_cod_database_code 7245555
_shelx_shelxl_version_number 2018/3
_chemical_oxdiff_formula 'C106 H90 N10 O24 Cl3 Zn'
_shelx_space_group_comment
;
The symmetry employed for this shelxl refinement is uniquely defined
by the following loop, which should always be used as a source of
symmetry information in preference to the above space-group names.
They are only intended as comments.
;
_reflns_odcompleteness_completeness 93.80
_reflns_odcompleteness_iscentric 1
_reflns_odcompleteness_theta 74.33
_olex2_refinement_description
;
1. Fixed Uiso
 At 1.2 times of:
  All C(H) groups, All C(H,H) groups
2. Restrained distances
 Cl41-C41
 1.74 with sigma of 0.02
 C41-C42 = C41-C46 = C45-C46
 1.39 with sigma of 0.02
 C42-C43 = C44-C45
 1.4 with sigma of 0.02
 C43-C44
 1.36 with sigma of 0.02
 C49-C50 = C51-C52
 1.4 with sigma of 0.02
 C50-C51
 1.36 with sigma of 0.02
 C48-C49 = C48-C53 = C52-C53
 1.39 with sigma of 0.02
 Cl43-C48
 1.74 with sigma of 0.02
 Cl44-C54
 1.74 with sigma of 0.02
 C56-C57
 1.36 with sigma of 0.02
 C54-C55 = C54-C59 = C58-C59
 1.39 with sigma of 0.02
 C55-C56 = C57-C58
 1.4 with sigma of 0.02
 C33B-F9B
 1.3 with sigma of 0.02
 C33-F7
 1.3 with sigma of 0.02
 C43-C45
 2.39 with sigma of 0.04
 C41-C43 = C42-C44
 2.4 with sigma of 0.04
 Cl41-C46
 2.71 with sigma of 0.04
 C41-C45
 2.38 with sigma of 0.04
 C44-C46
 2.43 with sigma of 0.04
 Cl41-C42
 2.7 with sigma of 0.04
 C50-C52
 2.39 with sigma of 0.04
 C48-C50 = C49-C51
 2.4 with sigma of 0.04
 C51-C53
 2.43 with sigma of 0.04
 Cl43-C49
 2.7 with sigma of 0.04
 Cl43-C53
 2.71 with sigma of 0.04
 C48-C52
 2.38 with sigma of 0.04
 C57-C59
 2.43 with sigma of 0.04
 Cl44-C59
 2.71 with sigma of 0.04
 C54-C58
 2.38 with sigma of 0.04
 C56-C58
 2.39 with sigma of 0.04
 Cl44-C55
 2.7 with sigma of 0.04
 C54-C56 = C55-C57
 2.4 with sigma of 0.04
 C41-C42 \\sim C42-C43 \\sim C43-C44 \\sim C44-C45 \\sim C45-C46 \\sim C46-C41
 with sigma of 0.02
 C41-C43 \\sim C43-C45 \\sim C42-C46 \\sim C42-C44 \\sim C44-C46 \\sim C41-C45
 with sigma of 0.02
 Cl41-C42 \\sim Cl41-C46
 with sigma of 0.02
 Cl43-C49 \\sim Cl43-C53
 with sigma of 0.02
 C48-C49 \\sim C49-C50 \\sim C50-C51 \\sim C51-C52 \\sim C52-C53 \\sim C53-C48
 with sigma of 0.02
 C48-C50 \\sim C50-C52 \\sim C49-C53 \\sim C49-C51 \\sim C51-C53 \\sim C48-C52
 with sigma of 0.02
 C54-C56 \\sim C56-C58 \\sim C55-C59 \\sim C55-C57 \\sim C57-C59 \\sim C54-C58
 with sigma of 0.02
 Cl44-C55 \\sim Cl44-C59
 with sigma of 0.02
 C54-C55 \\sim C55-C56 \\sim C56-C57 \\sim C57-C58 \\sim C58-C59 \\sim C59-C54
 with sigma of 0.02
 F8B-F9B \\sim F9B-F7B
 with sigma of 0.02
 F7-F9 \\sim F9-F8
 with sigma of 0.02
3. Restrained planarity
 Cl41, C41, C42, C43, C44, C45, C46
 with sigma of 0.1
 Cl43, C48, C49, C50, C51, C52, C53
 with sigma of 0.1
 Cl44, C54, C55, C56, C57, C58, C59
 with sigma of 0.1
4. Uiso/Uaniso restraints and constraints
Cl41 \\sim C41 \\sim C42 \\sim C43 \\sim C44 \\sim C45 \\sim C46: within 2A
with sigma of 0.04 and sigma for terminal atoms of 0.08 within 2A
Cl43 \\sim C48 \\sim C49 \\sim C50 \\sim C51 \\sim C52 \\sim C53: within 2A
with sigma of 0.04 and sigma for terminal atoms of 0.08 within 2A
Cl44 \\sim C54 \\sim C55 \\sim C56 \\sim C57 \\sim C58 \\sim C59: within 2A
with sigma of 0.04 and sigma for terminal atoms of 0.08 within 2A
5. Rigid body (RIGU) restrains
 Cl41, C41, C42, C43, C44, C45, C46
 with sigma for 1-2 distances of 0.004 and sigma for 1-3 distances of 0.004
 Cl43, C48, C49, C50, C51, C52, C53
 with sigma for 1-2 distances of 0.004 and sigma for 1-3 distances of 0.004
 Cl44, C54, C55, C56, C57, C58, C59
 with sigma for 1-2 distances of 0.004 and sigma for 1-3 distances of 0.004
 F7, F8, F9, C33
 with sigma for 1-2 distances of 0.004 and sigma for 1-3 distances of 0.004
 F7B, F8B, F9B, C33B
 with sigma for 1-2 distances of 0.004 and sigma for 1-3 distances of 0.004
6. Others
 Sof(F7)=Sof(F8)=Sof(F9)=Sof(F10)=Sof(F11)=Sof(F12)=Sof(C33)=Sof(C34)=Sof(C35)=
 Sof(H35)=Sof(C36)=Sof(C37)=1-FVAR(1)
 Sof(F7B)=Sof(F8B)=Sof(F9B)=Sof(F10B)=Sof(F11B)=Sof(F12B)=Sof(C33B)=Sof(C34B)=
 Sof(C35B)=Sof(H35B)=Sof(C36B)=Sof(C37B)=FVAR(1)
 Fixed Sof: Cl44(0.4) Cl42(0.25) Cl43(0.25) Cl41(0.5) C54(0.4) C55(0.4)
 H55(0.4) C56(0.4) H56(0.4) C57(0.4) H57(0.4) C58(0.4) H58(0.4) C59(0.4)
 H59(0.4) C48(0.5) C49(0.5) H49(0.5) C50(0.5) C51(0.5) H51(0.5) C52(0.5)
 H52(0.5) C53(0.5) H53(0.5) C41(0.5) C42(0.5) H42(0.5) C43(0.5) H43(0.5)
 C44(0.5) H44(0.5) C45(0.5) H45(0.5) C46(0.5) H46(0.5)
7.a Secondary CH2 refined with riding coordinates:
 C19(H19A,H19B), C20(H20A,H20B), C21(H21A,H21B)
7.b Aromatic/amide H refined with riding coordinates:
 C1(H1), C4(H4), C7(H7), C9(H9), C12(H12), C13(H13), C14(H14), C15(H15),
 C16(H16), C17(H17), C18(H18), C23(H23), C24(H24), C25(H25), C26(H26), C27(H27),
  C30(H30), C35B(H35B), C55(H55), C56(H56), C57(H57), C58(H58), C59(H59),
 C35(H35), C49(H49), C51(H51), C52(H52), C53(H53), C42(H42), C43(H43), C44(H44),
  C45(H45), C46(H46)
;
_olex2_submission_special_instructions 'No special instructions were received'
_oxdiff_exptl_absorpt_empirical_details
;
Empirical correction (ABSPACK) includes:
- Absorption correction using spherical harmonics
- Frame scaling
;
_oxdiff_exptl_absorpt_empirical_full_max 3.231
_oxdiff_exptl_absorpt_empirical_full_min 0.506

loop_
_space_group_symop_operation_xyz
'x, y, z'
'-x, -y, -z'

loop_
_atom_site_label
_atom_site_type_symbol
_atom_site_fract_x
_atom_site_fract_y
_atom_site_fract_z
_atom_site_U_iso_or_equiv
_atom_site_adp_type
_atom_site_occupancy
_atom_site_site_symmetry_order
_atom_site_calc_flag
_atom_site_refinement_flags_posn
_atom_site_refinement_flags_adp
_atom_site_refinement_flags_occupancy
_atom_site_disorder_assembly
_atom_site_disorder_group
Cu1 Cu 0.500000 0.500000 0.500000 0.0380(3) Uani 1 2 d S . P D .
Cu2 Cu 0.000000 0.000000 1.000000 0.0309(2) Uani 1 2 d S . P . .
Cl44 Cl 0.5284(12) 0.1892(7) 0.6743(6) 0.157(3) Uiso 0.4 1 d D U P A 1
Cl42 Cl 0.698(2) 0.3272(13) 0.7484(11) 0.178(6) Uiso 0.25 1 d . . P B 2
Cl43 Cl 0.4982(15) 0.1524(9) 0.4239(7) 0.143(4) Uiso 0.25 1 d D U P B 2
Cl41 Cl 0.8589(17) 0.0966(10) 0.4183(8) 0.257(6) Uiso 0.5 1 d D U P C -1
F1 F -0.2249(6) -0.2701(3) 0.7947(3) 0.1084(17) Uani 1 1 d . . . . .
F2 F -0.0952(6) -0.2285(5) 0.7097(3) 0.180(4) Uani 1 1 d . . . . .
F3 F -0.2631(8) -0.1604(4) 0.7554(5) 0.186(4) Uani 1 1 d . . . . .
F4 F 0.3666(4) 0.0362(3) 0.8240(2) 0.0792(10) Uani 1 1 d . . . . .
F5 F 0.4745(3) -0.0297(3) 0.9090(2) 0.0731(10) Uani 1 1 d . . . . .
F6 F 0.3927(4) -0.0971(3) 0.7865(2) 0.0942(14) Uani 1 1 d . . . . .
F7B F 0.5556(11) 0.2350(7) 0.3422(6) 0.124(4) Uani 0.511(5) 1 d D . P D 1
F8B F 0.7931(14) 0.2379(9) 0.3771(6) 0.130(5) Uani 0.511(5) 1 d D . P D 1
F9B F 0.7155(19) 0.3086(12) 0.2960(8) 0.122(5) Uani 0.511(5) 1 d D . P D 1
F10B F 0.9302(19) 0.4591(17) 0.7014(11) 0.114(6) Uani 0.511(5) 1 d . . P D 1
F11B F 0.7194(12) 0.3987(7) 0.7250(4) 0.100(3) Uani 0.511(5) 1 d . . P D 1
F12B F 0.8735(11) 0.3231(7) 0.6595(5) 0.100(3) Uani 0.511(5) 1 d . . P D 1
F7 F 0.715(3) 0.2872(17) 0.3221(16) 0.252(14) Uani 0.489(5) 1 d D . P D 2
F8 F 0.7712(14) 0.4062(11) 0.2876(5) 0.144(5) Uani 0.489(5) 1 d D . P D 2
F9 F 0.9307(19) 0.3541(12) 0.3484(7) 0.175(7) Uani 0.489(5) 1 d D . P D 2
F10 F 0.9215(13) 0.5677(11) 0.6888(8) 0.155(7) Uani 0.489(5) 1 d . . P D 2
F11 F 1.0699(10) 0.4997(8) 0.6155(6) 0.112(4) Uani 0.489(5) 1 d . . P D 2
F12 F 0.931(4) 0.434(2) 0.6800(18) 0.215(17) Uani 0.489(5) 1 d . . P D 2
O1 O 0.7811(3) 0.5789(2) 0.97401(16) 0.0451(7) Uani 1 1 d . . . . .
O2 O -0.1041(3) -0.12549(18) 0.91242(16) 0.0382(6) Uani 1 1 d . . . . .
O3 O 0.1959(3) -0.01997(18) 0.95195(16) 0.0374(6) Uani 1 1 d . . . . .
O4 O 0.5937(4) 0.4127(2) 0.41795(19) 0.0519(8) Uani 1 1 d . . . . .
O5 O 0.6753(4) 0.4823(2) 0.59496(19) 0.0519(8) Uani 1 1 d . . . . .
N1 N 0.3602(4) 0.4015(2) 0.52835(19) 0.0401(8) Uani 1 1 d . . . . .
N2 N 0.1482(4) 0.2570(2) 0.73602(18) 0.0347(7) Uani 1 1 d . . . . .
N3 N -0.0493(3) 0.0659(2) 0.90966(18) 0.0326(7) Uani 1 1 d . . . . .
C1 C 0.3479(4) 0.3957(3) 0.6085(2) 0.0364(8) Uani 1 1 d . . . . .
H1 H 0.407527 0.438191 0.650336 0.044 Uiso 1 1 calc R U . . .
C2 C 0.2519(5) 0.3304(3) 0.6330(2) 0.0386(9) Uani 1 1 d . . . . .
C3 C 0.2427(4) 0.3249(3) 0.7221(2) 0.0365(8) Uani 1 1 d . . . . .
C4 C 0.3285(5) 0.3844(3) 0.7865(2) 0.0405(9) Uani 1 1 d . . . . .
H4 H 0.391886 0.432656 0.774307 0.049 Uiso 1 1 calc R U . . .
C5 C 0.3218(4) 0.3732(3) 0.8685(2) 0.0371(9) Uani 1 1 d . . . . .
C6 C 0.4126(5) 0.4368(3) 0.9375(2) 0.0382(9) Uani 1 1 d . . . . .
C7 C 0.5541(5) 0.4770(3) 0.9233(2) 0.0399(9) Uani 1 1 d . . . . .
H7 H 0.591664 0.461291 0.870804 0.048 Uiso 1 1 calc R U . . .
C8 C 0.6410(5) 0.5395(3) 0.9846(2) 0.0387(9) Uani 1 1 d . . . . .
C9 C 0.2276(4) 0.3004(2) 0.8825(2) 0.0347(8) Uani 1 1 d . . . . .
H9 H 0.222487 0.288387 0.937087 0.042 Uiso 1 1 calc R U . . .
C10 C 0.1415(4) 0.2460(2) 0.8150(2) 0.0328(8) Uani 1 1 d . . . . .
C11 C 0.0294(4) 0.1729(2) 0.8284(2) 0.0331(8) Uani 1 1 d . . . . .
C12 C 0.0528(4) 0.1296(2) 0.8937(2) 0.0307(7) Uani 1 1 d . . . . .
H12 H 0.144778 0.145409 0.928645 0.037 Uiso 1 1 calc R U . . .
C13 C -0.1048(5) 0.1475(3) 0.7767(2) 0.0403(9) Uani 1 1 d . . . . .
H13 H -0.122997 0.174345 0.730059 0.048 Uiso 1 1 calc R U . . .
C14 C -0.2115(5) 0.0829(3) 0.7936(3) 0.0426(9) Uani 1 1 d . . . . .
H14 H -0.304427 0.065735 0.759602 0.051 Uiso 1 1 calc R U . . .
C15 C -0.1794(4) 0.0437(3) 0.8615(2) 0.0374(8) Uani 1 1 d . . . . .
H15 H -0.252497 -0.000117 0.873867 0.045 Uiso 1 1 calc R U . . .
C16 C 0.1672(6) 0.2690(3) 0.5705(3) 0.0602(15) Uani 1 1 d . . . . .
H16 H 0.100558 0.222996 0.584354 0.072 Uiso 1 1 calc R U . . .
C17 C 0.1800(7) 0.2749(4) 0.4876(3) 0.0672(17) Uani 1 1 d . . . . .
H17 H 0.121651 0.233318 0.444514 0.081 Uiso 1 1 calc R U . . .
C18 C 0.2777(6) 0.3414(3) 0.4688(2) 0.0524(12) Uani 1 1 d . . . . .
H18 H 0.287072 0.344908 0.412048 0.063 Uiso 1 1 calc R U . . .
C19 C 0.8362(5) 0.5630(3) 0.8937(2) 0.0480(11) Uani 1 1 d . . . . .
H19A H 0.762251 0.575105 0.850820 0.058 Uiso 1 1 calc R U . . .
H19B H 0.854009 0.501650 0.878784 0.058 Uiso 1 1 calc R U . . .
C20 C 0.9834(5) 0.6242(3) 0.8997(3) 0.0494(11) Uani 1 1 d . . . . .
H20A H 1.020356 0.620055 0.843867 0.059 Uiso 1 1 calc R U . . .
H20B H 0.964164 0.684834 0.918307 0.059 Uiso 1 1 calc R U . . .
C21 C 1.1049(6) 0.6035(4) 0.9598(3) 0.0569(12) Uani 1 1 d . . . . .
H21A H 1.067966 0.606988 1.015666 0.068 Uiso 1 1 calc R U . . .
H21B H 1.125742 0.543222 0.940913 0.068 Uiso 1 1 calc R U . . .
C22 C 1.2500(5) 0.6661(3) 0.9657(3) 0.0515(11) Uani 1 1 d . . . . .
C23 C 1.3481(8) 0.6563(5) 0.9059(4) 0.0797(19) Uani 1 1 d . . . . .
H23 H 1.328385 0.607705 0.861371 0.096 Uiso 1 1 calc R U . . .
C24 C 1.4760(8) 0.7163(6) 0.9091(6) 0.099(3) Uani 1 1 d . . . . .
H24 H 1.541389 0.709217 0.865952 0.118 Uiso 1 1 calc R U . . .
C25 C 1.5093(7) 0.7848(5) 0.9728(7) 0.098(3) Uani 1 1 d . . . . .
H25 H 1.596409 0.826395 0.974375 0.117 Uiso 1 1 calc R U . . .
C26 C 1.4174(9) 0.7929(5) 1.0335(6) 0.108(3) Uani 1 1 d . . . . .
H26 H 1.441342 0.839436 1.079809 0.130 Uiso 1 1 calc R U . . .
C27 C 1.2872(7) 0.7341(5) 1.0295(5) 0.087(2) Uani 1 1 d . . . . .
H27 H 1.222487 0.741811 1.072845 0.105 Uiso 1 1 calc R U . . .
C28 C -0.1566(6) -0.2007(3) 0.7746(3) 0.0495(11) Uani 1 1 d . . . . .
C29 C -0.0472(5) -0.1455(3) 0.8467(2) 0.0385(8) Uani 1 1 d . . . . .
C30 C 0.1012(5) -0.1221(3) 0.8276(3) 0.0451(10) Uani 1 1 d . . . . .
H30 H 0.130124 -0.148129 0.775416 0.054 Uiso 1 1 calc R U . . .
C31 C 0.2081(4) -0.0625(3) 0.8816(2) 0.0381(8) Uani 1 1 d . . . . .
C32 C 0.3626(5) -0.0404(3) 0.8501(3) 0.0522(11) Uani 1 1 d . . . . .
C33B C 0.6858(16) 0.2801(10) 0.3642(7) 0.072(3) Uani 0.511(5) 1 d D . P D 1
C34B C 0.6742(12) 0.3576(8) 0.4359(6) 0.052(2) Uani 0.511(5) 1 d . . P D 1
C35B C 0.7455(13) 0.3531(8) 0.5123(7) 0.063(3) Uani 0.511(5) 1 d . . P D 1
H35B H 0.802078 0.306365 0.515713 0.076 Uiso 0.511(5) 1 calc R U P D 1
C36B C 0.7385(11) 0.4143(8) 0.5855(6) 0.054(2) Uani 0.511(5) 1 d . . P D 1
C37B C 0.8162(17) 0.3959(11) 0.6657(8) 0.079(4) Uani 0.511(5) 1 d . . P D 1
C54 C 0.4271(18) 0.1248(10) 0.5921(10) 0.136(11) Uiso 0.4 1 d D U P A 1
C55 C 0.322(3) 0.0572(17) 0.6019(15) 0.234(19) Uiso 0.4 1 d D U P A 1
H55 H 0.305451 0.045671 0.655769 0.281 Uiso 0.4 1 calc R U P A 1
C56 C 0.239(4) 0.006(2) 0.5312(19) 0.26(2) Uiso 0.4 1 d D U P A 1
H56 H 0.166562 -0.041991 0.536844 0.313 Uiso 0.4 1 calc R U P A 1
C57 C 0.262(4) 0.023(2) 0.4534(17) 0.25(2) Uiso 0.4 1 d D U P A 1
H57 H 0.200830 -0.009694 0.405977 0.297 Uiso 0.4 1 calc R U P A 1
C58 C 0.375(4) 0.089(2) 0.4436(12) 0.211(16) Uiso 0.4 1 d D U P A 1
H58 H 0.398783 0.096840 0.389644 0.253 Uiso 0.4 1 calc R U P A 1
C59 C 0.451(2) 0.1433(13) 0.5136(9) 0.095(6) Uiso 0.4 1 d D U P A 1
H59 H 0.518994 0.192762 0.508166 0.114 Uiso 0.4 1 calc R U P A 1
C33 C 0.793(3) 0.3598(12) 0.3469(11) 0.113(5) Uani 0.489(5) 1 d D . P D 2
C34 C 0.7300(15) 0.4034(8) 0.4268(6) 0.056(3) Uani 0.489(5) 1 d . . P D 2
C35 C 0.8364(14) 0.4294(9) 0.4950(7) 0.067(3) Uani 0.489(5) 1 d . . P D 2
H35 H 0.937844 0.419802 0.488254 0.081 Uiso 0.489(5) 1 calc R U P D 2
C36 C 0.8023(13) 0.4691(8) 0.5734(6) 0.054(2) Uani 0.489(5) 1 d . . P D 2
C37 C 0.9312(16) 0.4984(12) 0.6434(8) 0.082(4) Uani 0.489(5) 1 d . . P D 2
C48 C 0.5084(13) 0.1713(8) 0.5341(7) 0.102(5) Uiso 0.5 1 d D U P B 2
C49 C 0.5999(18) 0.2392(10) 0.5850(7) 0.117(6) Uiso 0.5 1 d D U P B 2
H49 H 0.662850 0.278934 0.560507 0.140 Uiso 0.5 1 calc R U P B 2
C50 C 0.6034(19) 0.2515(10) 0.6703(8) 0.116(6) Uiso 0.5 1 d D U P B 2
C51 C 0.5070(13) 0.1969(7) 0.7092(7) 0.062(3) Uiso 0.5 1 d D U P B 2
H51 H 0.498503 0.208060 0.767473 0.074 Uiso 0.5 1 calc R U P B 2
C52 C 0.4243(17) 0.1247(9) 0.6554(7) 0.098(5) Uiso 0.5 1 d D U P B 2
H52 H 0.360889 0.084477 0.679105 0.118 Uiso 0.5 1 calc R U P B 2
C53 C 0.429(2) 0.1086(10) 0.5720(8) 0.114(7) Uiso 0.5 1 d D U P B 2
H53 H 0.378983 0.055461 0.539404 0.137 Uiso 0.5 1 calc R U P B 2
C41 C 0.9530(18) 0.0321(11) 0.4750(10) 0.141(8) Uiso 0.5 1 d D U P C -1
C42 C 1.051(3) -0.0191(16) 0.4351(12) 0.164(13) Uiso 0.5 1 d D U P C -1
H42 H 1.064150 -0.020023 0.377944 0.197 Uiso 0.5 1 calc R U P C -1
C43 C 1.130(2) -0.0694(14) 0.4806(13) 0.141(8) Uiso 0.5 1 d D U P C -1
H43 H 1.201397 -0.102795 0.455309 0.169 Uiso 0.5 1 calc R U P C -1
C44 C 1.104(4) -0.070(2) 0.5627(16) 0.241(19) Uiso 0.5 1 d D U P C -1
H44 H 1.154079 -0.107108 0.592185 0.290 Uiso 0.5 1 calc R U P C -1
C45 C 1.005(3) -0.0191(16) 0.6033(11) 0.155(9) Uiso 0.5 1 d D U P C -1
H45 H 0.990439 -0.019079 0.660136 0.186 Uiso 0.5 1 calc R U P C -1
C46 C 0.928(3) 0.0326(18) 0.5574(11) 0.164(13) Uiso 0.5 1 d D U P C -1
H46 H 0.859463 0.067889 0.582940 0.197 Uiso 0.5 1 calc R U P C -1

loop_
_atom_site_aniso_label
_atom_site_aniso_U_11
_atom_site_aniso_U_22
_atom_site_aniso_U_33
_atom_site_aniso_U_23
_atom_site_aniso_U_13
_atom_site_aniso_U_12
Cu1 0.0489(5) 0.0374(5) 0.0256(4) 0.0098(3) 0.0090(3) -0.0116(3)
Cu2 0.0355(4) 0.0293(4) 0.0254(4) 0.0075(3) 0.0071(3) -0.0113(3)
F1 0.124(3) 0.088(3) 0.087(3) 0.017(2) -0.025(2) -0.069(3)
F2 0.120(4) 0.284(8) 0.061(2) -0.079(4) 0.031(2) -0.114(5)
F3 0.210(6) 0.091(3) 0.211(6) -0.045(4) -0.168(6) 0.048(4)
F4 0.071(2) 0.086(3) 0.087(2) 0.0404(19) 0.0304(17) -0.0152(17)
F5 0.0383(14) 0.104(3) 0.074(2) 0.0176(18) 0.0087(13) -0.0091(15)
F6 0.068(2) 0.106(3) 0.088(2) -0.030(2) 0.0443(19) -0.0204(19)
F7B 0.108(6) 0.115(7) 0.114(7) -0.057(6) 0.013(5) -0.017(5)
F8B 0.144(8) 0.169(11) 0.074(6) -0.029(6) 0.002(5) 0.092(8)
F9B 0.213(13) 0.109(9) 0.050(5) 0.003(5) 0.048(6) 0.034(8)
F10B 0.092(7) 0.166(15) 0.067(6) 0.035(7) -0.029(5) -0.054(8)
F11B 0.137(8) 0.117(8) 0.052(4) 0.028(4) 0.012(4) 0.022(6)
F12B 0.118(7) 0.117(8) 0.078(5) 0.030(5) 0.005(4) 0.047(6)
F7 0.39(3) 0.163(16) 0.16(2) -0.083(13) 0.16(2) -0.060(19)
F8 0.147(9) 0.242(16) 0.050(5) 0.020(6) 0.035(5) 0.046(9)
F9 0.189(11) 0.274(18) 0.084(7) 0.000(9) 0.049(8) 0.140(12)
F10 0.106(8) 0.202(15) 0.118(9) -0.080(10) -0.038(7) 0.061(9)
F11 0.068(5) 0.149(10) 0.104(7) -0.008(6) 0.001(4) 0.008(5)
F12 0.25(3) 0.21(3) 0.17(2) 0.08(2) -0.128(19) -0.02(2)
O1 0.0475(16) 0.0464(17) 0.0315(13) 0.0010(11) 0.0074(11) -0.0253(13)
O2 0.0403(14) 0.0367(15) 0.0337(13) 0.0060(11) 0.0065(10) -0.0114(11)
O3 0.0376(13) 0.0391(15) 0.0319(13) 0.0056(11) 0.0053(10) -0.0093(11)
O4 0.064(2) 0.0479(19) 0.0424(16) 0.0124(14) 0.0097(14) -0.0080(15)
O5 0.0586(19) 0.053(2) 0.0436(16) 0.0116(14) 0.0121(14) -0.0025(15)
N1 0.0518(19) 0.0387(19) 0.0264(14) 0.0090(13) 0.0058(13) -0.0132(14)
N2 0.0407(16) 0.0318(17) 0.0277(14) 0.0081(12) 0.0029(12) -0.0144(12)
N3 0.0363(15) 0.0295(16) 0.0303(14) 0.0105(12) 0.0065(11) -0.0111(12)
C1 0.046(2) 0.036(2) 0.0244(16) 0.0089(14) 0.0060(14) -0.0125(16)
C2 0.047(2) 0.037(2) 0.0282(17) 0.0083(15) 0.0031(14) -0.0131(16)
C3 0.046(2) 0.034(2) 0.0264(16) 0.0079(14) 0.0031(14) -0.0134(15)
C4 0.051(2) 0.036(2) 0.0289(17) 0.0092(15) 0.0052(15) -0.0194(17)
C5 0.045(2) 0.033(2) 0.0283(17) 0.0070(14) 0.0029(14) -0.0176(15)
C6 0.048(2) 0.035(2) 0.0253(16) 0.0072(14) 0.0013(14) -0.0200(16)
C7 0.049(2) 0.038(2) 0.0266(16) 0.0055(15) 0.0062(15) -0.0181(17)
C8 0.044(2) 0.037(2) 0.0303(17) 0.0084(15) 0.0049(14) -0.0199(16)
C9 0.0437(19) 0.0304(19) 0.0275(16) 0.0114(14) 0.0042(14) -0.0141(15)
C10 0.0389(18) 0.0297(18) 0.0275(16) 0.0091(14) 0.0038(13) -0.0101(14)
C11 0.0387(18) 0.0291(18) 0.0272(16) 0.0044(13) 0.0036(13) -0.0111(14)
C12 0.0358(17) 0.0276(18) 0.0261(15) 0.0087(13) 0.0047(12) -0.0117(13)
C13 0.043(2) 0.041(2) 0.0334(18) 0.0116(16) -0.0018(15) -0.0103(16)
C14 0.039(2) 0.041(2) 0.043(2) 0.0121(17) -0.0033(16) -0.0164(16)
C15 0.0359(18) 0.033(2) 0.0408(19) 0.0113(16) 0.0050(15) -0.0128(14)
C16 0.081(3) 0.058(3) 0.0292(19) 0.0079(19) 0.005(2) -0.039(3)
C17 0.092(4) 0.065(3) 0.030(2) 0.005(2) 0.002(2) -0.039(3)
C18 0.074(3) 0.053(3) 0.0241(17) 0.0103(17) 0.0063(17) -0.023(2)
C19 0.055(2) 0.048(2) 0.0328(19) 0.0063(17) 0.0089(16) -0.0235(19)
C20 0.049(2) 0.051(3) 0.044(2) 0.0153(19) 0.0080(18) -0.0192(19)
C21 0.052(3) 0.058(3) 0.060(3) 0.023(2) 0.005(2) -0.014(2)
C22 0.047(2) 0.048(3) 0.060(3) 0.018(2) 0.0066(19) -0.0051(19)
C23 0.076(4) 0.074(4) 0.087(4) 0.016(3) 0.034(3) -0.015(3)
C24 0.068(4) 0.123(7) 0.117(6) 0.061(6) 0.032(4) -0.009(4)
C25 0.047(3) 0.081(5) 0.170(8) 0.063(6) -0.012(4) -0.015(3)
C26 0.066(4) 0.082(5) 0.151(8) -0.021(5) -0.007(5) -0.023(4)
C27 0.060(3) 0.084(5) 0.099(5) -0.022(4) 0.008(3) -0.013(3)
C28 0.056(3) 0.047(3) 0.038(2) 0.0016(18) 0.0015(18) -0.012(2)
C29 0.047(2) 0.033(2) 0.0317(17) 0.0060(15) 0.0043(15) -0.0079(16)
C30 0.048(2) 0.047(2) 0.0344(19) -0.0014(17) 0.0103(16) -0.0108(18)
C31 0.0396(19) 0.038(2) 0.0350(18) 0.0087(16) 0.0086(15) -0.0069(15)
C32 0.046(2) 0.057(3) 0.050(2) 0.005(2) 0.0185(19) -0.010(2)
C33B 0.079(6) 0.085(8) 0.049(6) -0.004(5) 0.018(5) 0.014(5)
C34B 0.058(5) 0.049(6) 0.047(5) 0.009(4) 0.018(4) -0.007(5)
C35B 0.063(6) 0.072(7) 0.054(5) 0.005(5) 0.006(4) 0.015(5)
C36B 0.053(5) 0.064(7) 0.045(5) 0.014(4) 0.011(4) 0.000(5)
C37B 0.077(8) 0.092(10) 0.059(7) 0.005(6) 0.000(6) -0.015(7)
C33 0.153(12) 0.116(11) 0.066(8) -0.016(7) 0.025(9) 0.045(10)
C34 0.078(8) 0.049(7) 0.047(5) 0.016(5) 0.021(5) 0.013(6)
C35 0.067(7) 0.081(8) 0.054(6) 0.002(6) 0.014(5) 0.019(6)
C36 0.063(6) 0.061(7) 0.042(5) 0.018(4) 0.013(4) 0.009(5)
C37 0.074(8) 0.113(12) 0.056(7) -0.002(7) -0.011(6) 0.036(8)

loop_
_atom_type_symbol
_atom_type_description
_atom_type_scat_dispersion_real
_atom_type_scat_dispersion_imag
_atom_type_scat_source
C C 0.0181 0.0091 'International Tables Vol C Tables 4.2.6.8 and 6.1.1.4'
H H 0.0000 0.0000 'International Tables Vol C Tables 4.2.6.8 and 6.1.1.4'
Cl Cl 0.3639 0.7018 'International Tables Vol C Tables 4.2.6.8 and 6.1.1.4'
Cu Cu -1.9646 0.5888 'International Tables Vol C Tables 4.2.6.8 and 6.1.1.4'
F F 0.0727 0.0534 'International Tables Vol C Tables 4.2.6.8 and 6.1.1.4'
N N 0.0311 0.0180 'International Tables Vol C Tables 4.2.6.8 and 6.1.1.4'
O O 0.0492 0.0322 'International Tables Vol C Tables 4.2.6.8 and 6.1.1.4'

loop_
_exptl_crystal_face_index_h
_exptl_crystal_face_index_k
_exptl_crystal_face_index_l
_exptl_crystal_face_perp_dist
1 -1 0 0.1917
-1 1 0 0.2067
0 2 -1 0.0898
0 0 -1 0.0376
0 0 1 0.0376
-1 -9 5 0.1215
2 -3 -9 0.0884
1 -10 2 0.1074
0 -10 0 0.0740
0 10 0 0.0944
0 6 7 0.0737
1 9 -5 0.0994
-5 5 -2 0.2027
1 -3 -10 0.0532

loop_
_geom_angle_atom_site_label_1
_geom_angle_atom_site_label_2
_geom_angle_atom_site_label_3
_geom_angle
_geom_angle_site_symmetry_1
_geom_angle_site_symmetry_3
_geom_angle_publ_flag
O4 Cu1 O4 180.0 2_666 . ?
O4 Cu1 O5 86.64(13) 2_666 2_666 ?
O4 Cu1 O5 93.37(13) 2_666 . ?
O4 Cu1 O5 93.36(13) . 2_666 ?
O4 Cu1 O5 86.64(13) . . ?
O5 Cu1 O5 180.0 . 2_666 ?
N1 Cu1 O4 90.06(14) 2_666 . ?
N1 Cu1 O4 89.94(14) 2_666 2_666 ?
N1 Cu1 O4 89.94(14) . . ?
N1 Cu1 O4 90.06(14) . 2_666 ?
N1 Cu1 O5 89.70(13) . 2_666 ?
N1 Cu1 O5 90.30(13) . . ?
N1 Cu1 O5 90.30(13) 2_666 2_666 ?
N1 Cu1 O5 89.70(13) 2_666 . ?
N1 Cu1 N1 180.00(16) . 2_666 ?
O2 Cu2 O2 180.0 2_557 . ?
O3 Cu2 O2 86.45(10) 2_557 2_557 ?
O3 Cu2 O2 93.55(10) 2_557 . ?
O3 Cu2 O2 93.55(10) . 2_557 ?
O3 Cu2 O2 86.45(10) . . ?
O3 Cu2 O3 180.0 . 2_557 ?
N3 Cu2 O2 88.69(11) 2_557 2_557 ?
N3 Cu2 O2 91.31(11) . 2_557 ?
N3 Cu2 O2 91.31(11) 2_557 . ?
N3 Cu2 O2 88.69(11) . . ?
N3 Cu2 O3 90.65(12) 2_557 . ?
N3 Cu2 O3 90.65(12) . 2_557 ?
N3 Cu2 O3 89.35(12) 2_557 2_557 ?
N3 Cu2 O3 89.35(12) . . ?
N3 Cu2 N3 180.00(13) . 2_557 ?
C8 O1 C19 119.2(3) . . ?
C29 O2 Cu2 117.8(2) . . ?
C31 O3 Cu2 125.5(2) . . ?
C34B O4 Cu1 126.6(5) . . ?
C34 O4 Cu1 122.1(5) . . ?
C36B O5 Cu1 120.4(5) . . ?
C36 O5 Cu1 118.8(5) . . ?
C1 N1 Cu1 119.7(2) . . ?
C18 N1 Cu1 121.3(3) . . ?
C18 N1 C1 119.0(3) . . ?
C10 N2 C3 117.6(3) . . ?
C12 N3 Cu2 120.2(2) . . ?
C15 N3 Cu2 120.5(2) . . ?
C15 N3 C12 119.2(3) . . ?
N1 C1 H1 118.5 . . ?
N1 C1 C2 123.0(3) . . ?
C2 C1 H1 118.5 . . ?
C1 C2 C3 121.7(3) . . ?
C16 C2 C1 117.2(3) . . ?
C16 C2 C3 121.1(3) . . ?
N2 C3 C2 114.9(3) . . ?
N2 C3 C4 122.4(3) . . ?
C4 C3 C2 122.7(3) . . ?
C3 C4 H4 119.9 . . ?
C5 C4 C3 120.2(3) . . ?
C5 C4 H4 119.9 . . ?
C4 C5 C6 120.4(3) . . ?
C4 C5 C9 117.2(3) . . ?
C9 C5 C6 122.4(3) . . ?
C7 C6 C5 119.0(3) . . ?
C7 C6 C8 118.6(3) . 2_667 ?
C8 C6 C5 122.3(3) 2_667 . ?
C6 C7 H7 119.3 . . ?
C8 C7 C6 121.3(4) . . ?
C8 C7 H7 119.3 . . ?
O1 C8 C6 116.7(3) . 2_667 ?
O1 C8 C7 123.2(3) . . ?
C7 C8 C6 120.0(3) . 2_667 ?
C5 C9 H9 120.5 . . ?
C10 C9 C5 118.9(3) . . ?
C10 C9 H9 120.5 . . ?
N2 C10 C9 123.6(3) . . ?
N2 C10 C11 116.0(3) . . ?
C9 C10 C11 120.3(3) . . ?
C12 C11 C10 121.3(3) . . ?
C12 C11 C13 117.8(3) . . ?
C13 C11 C10 120.8(3) . . ?
N3 C12 C11 122.8(3) . . ?
N3 C12 H12 118.6 . . ?
C11 C12 H12 118.6 . . ?
C11 C13 H13 120.1 . . ?
C14 C13 C11 119.7(4) . . ?
C14 C13 H13 120.1 . . ?
C13 C14 H14 120.7 . . ?
C13 C14 C15 118.5(3) . . ?
C15 C14 H14 120.7 . . ?
N3 C15 C14 122.0(3) . . ?
N3 C15 H15 119.0 . . ?
C14 C15 H15 119.0 . . ?
C2 C16 H16 120.1 . . ?
C2 C16 C17 119.9(4) . . ?
C17 C16 H16 120.1 . . ?
C16 C17 H17 120.4 . . ?
C18 C17 C16 119.3(4) . . ?
C18 C17 H17 120.4 . . ?
N1 C18 C17 121.7(4) . . ?
N1 C18 H18 119.2 . . ?
C17 C18 H18 119.2 . . ?
O1 C19 H19A 110.5 . . ?
O1 C19 H19B 110.5 . . ?
O1 C19 C20 106.2(3) . . ?
H19A C19 H19B 108.7 . . ?
C20 C19 H19A 110.5 . . ?
C20 C19 H19B 110.5 . . ?
C19 C20 H20A 109.1 . . ?
C19 C20 H20B 109.1 . . ?
H20A C20 H20B 107.8 . . ?
C21 C20 C19 112.5(4) . . ?
C21 C20 H20A 109.1 . . ?
C21 C20 H20B 109.1 . . ?
C20 C21 H21A 109.3 . . ?
C20 C21 H21B 109.3 . . ?
H21A C21 H21B 108.0 . . ?
C22 C21 C20 111.5(4) . . ?
C22 C21 H21A 109.3 . . ?
C22 C21 H21B 109.3 . . ?
C23 C22 C21 121.1(5) . . ?
C27 C22 C21 121.9(5) . . ?
C27 C22 C23 117.0(5) . . ?
C22 C23 H23 119.6 . . ?
C22 C23 C24 120.9(7) . . ?
C24 C23 H23 119.6 . . ?
C23 C24 H24 119.5 . . ?
C25 C24 C23 120.9(7) . . ?
C25 C24 H24 119.5 . . ?
C24 C25 H25 120.7 . . ?
C26 C25 C24 118.7(6) . . ?
C26 C25 H25 120.7 . . ?
C25 C26 H26 119.7 . . ?
C25 C26 C27 120.6(7) . . ?
C27 C26 H26 119.7 . . ?
C22 C27 C26 121.9(7) . . ?
C22 C27 H27 119.1 . . ?
C26 C27 H27 119.1 . . ?
F1 C28 C29 112.4(4) . . ?
F2 C28 F1 104.3(5) . . ?
F2 C28 C29 115.0(4) . . ?
F3 C28 F1 103.6(6) . . ?
F3 C28 F2 109.3(7) . . ?
F3 C28 C29 111.5(4) . . ?
O2 C29 C28 115.0(4) . . ?
O2 C29 C30 129.0(4) . . ?
C30 C29 C28 115.9(3) . . ?
C29 C30 H30 118.4 . . ?
C31 C30 C29 123.3(4) . . ?
C31 C30 H30 118.4 . . ?
O3 C31 C30 129.7(4) . . ?
O3 C31 C32 113.2(3) . . ?
C30 C31 C32 117.0(4) . . ?
F4 C32 C31 108.7(4) . . ?
F5 C32 F4 106.0(4) . . ?
F5 C32 C31 112.5(4) . . ?
F6 C32 F4 106.2(4) . . ?
F6 C32 F5 108.4(5) . . ?
F6 C32 C31 114.5(4) . . ?
F7B C33B F9B 101.5(13) . . ?
F7B C33B C34B 110.1(10) . . ?
F8B C33B F7B 116.1(15) . . ?
F8B C33B F9B 103.4(12) . . ?
F8B C33B C34B 114.1(11) . . ?
F9B C33B C34B 110.5(13) . . ?
O4 C34B C33B 115.8(9) . . ?
O4 C34B C35B 128.6(9) . . ?
C35B C34B C33B 115.5(11) . . ?
C34B C35B H35B 118.3 . . ?
C34B C35B C36B 123.4(11) . . ?
C36B C35B H35B 118.3 . . ?
O5 C36B C35B 129.2(9) . . ?
O5 C36B C37B 114.6(9) . . ?
C35B C36B C37B 116.2(11) . . ?
F10B C37B C36B 113.3(15) . . ?
F11B C37B F10B 102.0(13) . . ?
F11B C37B C36B 109.8(12) . . ?
F12B C37B F10B 105.5(17) . . ?
F12B C37B F11B 108.7(12) . . ?
F12B C37B C36B 116.4(11) . . ?
C55 C54 Cl44 121.0(10) . . ?
C55 C54 C59 121.2(9) . . ?
C59 C54 Cl44 117.8(9) . . ?
C54 C55 H55 120.6 . . ?
C54 C55 C56 118.9(10) . . ?
C56 C55 H55 120.6 . . ?
C55 C56 H56 119.9 . . ?
C57 C56 C55 120.2(10) . . ?
C57 C56 H56 119.9 . . ?
C56 C57 H57 119.8 . . ?
C56 C57 C58 120.5(10) . . ?
C58 C57 H57 119.8 . . ?
C57 C58 H58 120.4 . . ?
C59 C58 C57 119.1(10) . . ?
C59 C58 H58 120.4 . . ?
C54 C59 H59 120.2 . . ?
C58 C59 C54 119.6(9) . . ?
C58 C59 H59 120.2 . . ?
F7 C33 F8 106(2) . . ?
F7 C33 F9 111.2(19) . . ?
F7 C33 C34 107.7(19) . . ?
F8 C33 C34 108.9(15) . . ?
F9 C33 F8 103.0(16) . . ?
F9 C33 C34 118.9(16) . . ?
O4 C34 C33 114.5(12) . . ?
O4 C34 C35 130.9(9) . . ?
C35 C34 C33 114.5(13) . . ?
C34 C35 H35 118.3 . . ?
C34 C35 C36 123.4(11) . . ?
C36 C35 H35 118.3 . . ?
O5 C36 C35 127.2(10) . . ?
O5 C36 C37 114.2(9) . . ?
C35 C36 C37 118.6(10) . . ?
F10 C37 F11 110.3(16) . . ?
F10 C37 F12 115(2) . . ?
F10 C37 C36 114.3(12) . . ?
F11 C37 C36 113.1(11) . . ?
F12 C37 F11 99(2) . . ?
F12 C37 C36 104.0(19) . . ?
C49 C48 Cl43 124.1(8) . . ?
C49 C48 C53 117.6(8) . . ?
C53 C48 Cl43 118.0(8) . . ?
C48 C49 H49 119.0 . . ?
C48 C49 C50 122.1(9) . . ?
C50 C49 H49 119.0 . . ?
C49 C50 Cl42 133.6(11) . . ?
C49 C50 C51 121.0(9) . . ?
C51 C50 Cl42 105.3(10) . . ?
C50 C51 H51 122.6 . . ?
C52 C51 C50 114.8(8) . . ?
C52 C51 H51 122.6 . . ?
C51 C52 H52 117.9 . . ?
C53 C52 C51 124.3(9) . . ?
C53 C52 H52 117.9 . . ?
C48 C53 H53 120.4 . . ?
C52 C53 C48 119.2(9) . . ?
C52 C53 H53 120.4 . . ?
C42 C41 Cl41 118.1(9) . . ?
C46 C41 Cl41 120.0(9) . . ?
C46 C41 C42 121.9(9) . . ?
C41 C42 H42 120.7 . . ?
C41 C42 C43 118.6(9) . . ?
C43 C42 H42 120.7 . . ?
C42 C43 H43 120.1 . . ?
C44 C43 C42 119.8(9) . . ?
C44 C43 H43 120.1 . . ?
C43 C44 H44 119.1 . . ?
C43 C44 C45 121.9(10) . . ?
C45 C44 H44 119.1 . . ?
C44 C45 H45 121.1 . . ?
C44 C45 C46 117.9(9) . . ?
C46 C45 H45 121.1 . . ?
C41 C46 C45 119.9(9) . . ?
C41 C46 H46 120.1 . . ?
C45 C46 H46 120.1 . . ?

loop_
_geom_bond_atom_site_label_1
_geom_bond_atom_site_label_2
_geom_bond_distance
_geom_bond_site_symmetry_2
_geom_bond_publ_flag
Cu1 O4 2.049(4) 2_666 ?
Cu1 O4 2.049(4) . ?
Cu1 O5 2.208(4) . ?
Cu1 O5 2.208(4) 2_666 ?
Cu1 N1 2.011(3) . ?
Cu1 N1 2.011(3) 2_666 ?
Cu2 O2 2.280(3) . ?
Cu2 O2 2.280(3) 2_557 ?
Cu2 O3 2.010(3) . ?
Cu2 O3 2.010(3) 2_557 ?
Cu2 N3 2.005(3) 2_557 ?
Cu2 N3 2.005(3) . ?
Cl44 C54 1.670(15) . ?
Cl42 C50 1.69(2) . ?
Cl43 C48 1.772(13) . ?
Cl41 C41 1.742(15) . ?
F1 C28 1.291(6) . ?
F2 C28 1.266(6) . ?
F3 C28 1.259(7) . ?
F4 C32 1.344(7) . ?
F5 C32 1.315(6) . ?
F6 C32 1.315(6) . ?
F7B C33B 1.281(17) . ?
F8B C33B 1.260(17) . ?
F9B C33B 1.307(15) . ?
F10B C37B 1.35(2) . ?
F11B C37B 1.347(16) . ?
F12B C37B 1.303(19) . ?
F7 C33 1.247(17) . ?
F8 C33 1.33(2) . ?
F9 C33 1.25(2) . ?
F10 C37 1.226(18) . ?
F11 C37 1.352(18) . ?
F12 C37 1.27(4) . ?
O1 C8 1.366(4) . ?
O1 C19 1.430(5) . ?
O2 C29 1.232(5) . ?
O3 C31 1.247(5) . ?
O4 C34B 1.254(13) . ?
O4 C34 1.249(13) . ?
O5 C36B 1.263(12) . ?
O5 C36 1.245(11) . ?
N1 C1 1.344(4) . ?
N1 C18 1.341(5) . ?
N2 C3 1.342(5) . ?
N2 C10 1.340(5) . ?
N3 C12 1.344(4) . ?
N3 C15 1.333(5) . ?
C1 H1 0.9500 . ?
C1 C2 1.390(5) . ?
C2 C3 1.486(5) . ?
C2 C16 1.386(5) . ?
C3 C4 1.394(5) . ?
C4 H4 0.9500 . ?
C4 C5 1.391(5) . ?
C5 C6 1.489(5) . ?
C5 C9 1.398(5) . ?
C6 C7 1.398(5) . ?
C6 C8 1.401(5) 2_667 ?
C7 H7 0.9500 . ?
C7 C8 1.393(5) . ?
C9 H9 0.9500 . ?
C9 C10 1.392(5) . ?
C10 C11 1.489(5) . ?
C11 C12 1.382(5) . ?
C11 C13 1.393(5) . ?
C12 H12 0.9500 . ?
C13 H13 0.9500 . ?
C13 C14 1.386(5) . ?
C14 H14 0.9500 . ?
C14 C15 1.393(6) . ?
C15 H15 0.9500 . ?
C16 H16 0.9500 . ?
C16 C17 1.389(6) . ?
C17 H17 0.9500 . ?
C17 C18 1.372(6) . ?
C18 H18 0.9500 . ?
C19 H19A 0.9900 . ?
C19 H19B 0.9900 . ?
C19 C20 1.520(5) . ?
C20 H20A 0.9900 . ?
C20 H20B 0.9900 . ?
C20 C21 1.519(7) . ?
C21 H21A 0.9900 . ?
C21 H21B 0.9900 . ?
C21 C22 1.517(6) . ?
C22 C23 1.364(8) . ?
C22 C27 1.350(8) . ?
C23 H23 0.9500 . ?
C23 C24 1.383(9) . ?
C24 H24 0.9500 . ?
C24 C25 1.351(13) . ?
C25 H25 0.9500 . ?
C25 C26 1.334(13) . ?
C26 H26 0.9500 . ?
C26 C27 1.387(10) . ?
C27 H27 0.9500 . ?
C28 C29 1.542(5) . ?
C29 C30 1.406(6) . ?
C30 H30 0.9500 . ?
C30 C31 1.396(5) . ?
C31 C32 1.532(5) . ?
C33B C34B 1.558(16) . ?
C34B C35B 1.382(16) . ?
C35B H35B 0.9500 . ?
C35B C36B 1.413(15) . ?
C36B C37B 1.532(18) . ?
C54 C55 1.372(12) . ?
C54 C59 1.392(11) . ?
C55 H55 0.9500 . ?
C55 C56 1.398(12) . ?
C56 H56 0.9500 . ?
C56 C57 1.376(12) . ?
C57 H57 0.9500 . ?
C57 C58 1.394(12) . ?
C58 H58 0.9500 . ?
C58 C59 1.382(12) . ?
C59 H59 0.9500 . ?
C33 C34 1.547(18) . ?
C34 C35 1.385(17) . ?
C35 H35 0.9500 . ?
C35 C36 1.398(14) . ?
C36 C37 1.536(16) . ?
C48 C49 1.374(11) . ?
C48 C53 1.404(11) . ?
C49 H49 0.9500 . ?
C49 C50 1.375(10) . ?
C50 C51 1.407(11) . ?
C51 H51 0.9500 . ?
C51 C52 1.404(10) . ?
C52 H52 0.9500 . ?
C52 C53 1.350(11) . ?
C53 H53 0.9500 . ?
C41 C42 1.385(11) . ?
C41 C46 1.381(11) . ?
C42 H42 0.9500 . ?
C42 C43 1.397(11) . ?
C43 H43 0.9500 . ?
C43 C44 1.385(11) . ?
C44 H44 0.9500 . ?
C44 C45 1.393(11) . ?
C45 H45 0.9500 . ?
C45 C46 1.409(11) . ?
C46 H46 0.9500 . ?

loop_
_geom_torsion_atom_site_label_1
_geom_torsion_atom_site_label_2
_geom_torsion_atom_site_label_3
_geom_torsion_atom_site_label_4
_geom_torsion
_geom_torsion_site_symmetry_1
_geom_torsion_site_symmetry_2
_geom_torsion_site_symmetry_3
_geom_torsion_site_symmetry_4
_geom_torsion_publ_flag
Cu1 O4 C34B C33B 160.1(7) . . . . ?
Cu1 O4 C34B C35B -14.8(15) . . . . ?
Cu1 O4 C34 C33 -160.4(10) . . . . ?
Cu1 O4 C34 C35 15.8(18) . . . . ?
Cu1 O5 C36B C35B 18.3(14) . . . . ?
Cu1 O5 C36B C37B -160.7(7) . . . . ?
Cu1 O5 C36 C35 -28.4(15) . . . . ?
Cu1 O5 C36 C37 153.5(9) . . . . ?
Cu1 N1 C1 C2 178.9(3) . . . . ?
Cu1 N1 C18 C17 -178.8(5) . . . . ?
Cu2 O2 C29 C28 -152.1(3) . . . . ?
Cu2 O2 C29 C30 25.1(6) . . . . ?
Cu2 O3 C31 C30 -16.7(7) . . . . ?
Cu2 O3 C31 C32 159.5(3) . . . . ?
Cu2 N3 C12 C11 175.2(3) . . . . ?
Cu2 N3 C15 C14 -174.2(3) . . . . ?
Cl44 C54 C55 C56 180(2) . . . . ?
Cl44 C54 C59 C58 177(2) . . . . ?
Cl42 C50 C51 C52 -175.6(13) . . . . ?
Cl43 C48 C49 C50 179.6(14) . . . . ?
Cl43 C48 C53 C52 -174.5(14) . . . . ?
Cl41 C41 C42 C43 178.4(17) . . . . ?
Cl41 C41 C46 C45 -179.6(19) . . . . ?
F1 C28 C29 O2 -54.1(6) . . . . ?
F1 C28 C29 C30 128.2(5) . . . . ?
F2 C28 C29 O2 -173.3(6) . . . . ?
F2 C28 C29 C30 9.1(8) . . . . ?
F3 C28 C29 O2 61.6(7) . . . . ?
F3 C28 C29 C30 -116.0(7) . . . . ?
F7B C33B C34B O4 -63.4(14) . . . . ?
F7B C33B C34B C35B 112.2(13) . . . . ?
F8B C33B C34B O4 164.0(12) . . . . ?
F8B C33B C34B C35B -20.4(17) . . . . ?
F9B C33B C34B O4 47.9(16) . . . . ?
F9B C33B C34B C35B -136.5(13) . . . . ?
F7 C33 C34 O4 -58(3) . . . . ?
F7 C33 C34 C35 125(2) . . . . ?
F8 C33 C34 O4 57.0(19) . . . . ?
F8 C33 C34 C35 -119.9(16) . . . . ?
F9 C33 C34 O4 174.4(16) . . . . ?
F9 C33 C34 C35 -2(2) . . . . ?
O1 C19 C20 C21 64.7(6) . . . . ?
O2 C29 C30 C31 -6.6(8) . . . . ?
O3 C31 C32 F4 -76.7(5) . . . . ?
O3 C31 C32 F5 40.4(6) . . . . ?
O3 C31 C32 F6 164.7(5) . . . . ?
O4 C34B C35B C36B -1(2) . . . . ?
O4 C34 C35 C36 5(2) . . . . ?
O5 C36B C37B F10B -62.1(18) . . . . ?
O5 C36B C37B F11B 51.3(14) . . . . ?
O5 C36B C37B F12B 175.3(11) . . . . ?
O5 C36 C37 F10 -40(2) . . . . ?
O5 C36 C37 F11 -167.6(12) . . . . ?
O5 C36 C37 F12 86(2) . . . . ?
N1 C1 C2 C3 179.0(4) . . . . ?
N1 C1 C2 C16 0.5(7) . . . . ?
N2 C3 C4 C5 1.9(7) . . . . ?
N2 C10 C11 C12 150.6(4) . . . . ?
N2 C10 C11 C13 -31.1(6) . . . . ?
C1 N1 C18 C17 0.8(8) . . . . ?
C1 C2 C3 N2 -178.2(4) . . . . ?
C1 C2 C3 C4 0.1(7) . . . . ?
C1 C2 C16 C17 -0.4(9) . . . . ?
C2 C3 C4 C5 -176.3(4) . . . . ?
C2 C16 C17 C18 0.5(10) . . . . ?
C3 N2 C10 C9 -0.5(6) . . . . ?
C3 N2 C10 C11 176.8(4) . . . . ?
C3 C2 C16 C17 -178.9(6) . . . . ?
C3 C4 C5 C6 -179.7(4) . . . . ?
C3 C4 C5 C9 0.6(7) . . . . ?
C4 C5 C6 C7 -33.5(7) . . . . ?
C4 C5 C6 C8 143.9(5) . . . 2_667 ?
C4 C5 C9 C10 -2.9(6) . . . . ?
C5 C6 C7 C8 177.4(4) . . . . ?
C5 C9 C10 N2 3.0(7) . . . . ?
C5 C9 C10 C11 -174.2(4) . . . . ?
C6 C5 C9 C10 177.4(4) . . . . ?
C6 C7 C8 O1 178.4(4) . . . . ?
C6 C7 C8 C6 0.2(8) . . . 2_667 ?
C8 O1 C19 C20 172.9(4) . . . . ?
C8 C6 C7 C8 -0.2(8) 2_667 . . . ?
C9 C5 C6 C7 146.2(5) . . . . ?
C9 C5 C6 C8 -36.4(7) . . . 2_667 ?
C9 C10 C11 C12 -32.0(6) . . . . ?
C9 C10 C11 C13 146.3(4) . . . . ?
C10 N2 C3 C2 176.4(4) . . . . ?
C10 N2 C3 C4 -2.0(6) . . . . ?
C10 C11 C12 N3 177.0(3) . . . . ?
C10 C11 C13 C14 -176.0(4) . . . . ?
C11 C13 C14 C15 -1.4(7) . . . . ?
C12 N3 C15 C14 1.7(6) . . . . ?
C12 C11 C13 C14 2.3(6) . . . . ?
C13 C11 C12 N3 -1.4(6) . . . . ?
C13 C14 C15 N3 -0.7(7) . . . . ?
C15 N3 C12 C11 -0.7(6) . . . . ?
C16 C2 C3 N2 0.3(7) . . . . ?
C16 C2 C3 C4 178.6(5) . . . . ?
C16 C17 C18 N1 -0.7(10) . . . . ?
C18 N1 C1 C2 -0.7(7) . . . . ?
C19 O1 C8 C6 -174.6(4) . . . 2_667 ?
C19 O1 C8 C7 7.1(7) . . . . ?
C19 C20 C21 C22 -179.2(4) . . . . ?
C20 C21 C22 C23 -79.1(7) . . . . ?
C20 C21 C22 C27 100.3(7) . . . . ?
C21 C22 C23 C24 176.4(7) . . . . ?
C21 C22 C27 C26 -177.9(7) . . . . ?
C22 C23 C24 C25 1.8(13) . . . . ?
C23 C22 C27 C26 1.5(12) . . . . ?
C23 C24 C25 C26 1.0(13) . . . . ?
C24 C25 C26 C27 -2.5(14) . . . . ?
C25 C26 C27 C22 1.2(15) . . . . ?
C27 C22 C23 C24 -3.0(11) . . . . ?
C28 C29 C30 C31 170.7(4) . . . . ?
C29 C30 C31 O3 -0.9(8) . . . . ?
C29 C30 C31 C32 -177.0(5) . . . . ?
C30 C31 C32 F4 100.1(5) . . . . ?
C30 C31 C32 F5 -142.9(5) . . . . ?
C30 C31 C32 F6 -18.5(7) . . . . ?
C33B C34B C35B C36B -175.7(11) . . . . ?
C34B C35B C36B O5 -2.7(19) . . . . ?
C34B C35B C36B C37B 176.3(11) . . . . ?
C35B C36B C37B F10B 118.7(17) . . . . ?
C35B C36B C37B F11B -127.9(12) . . . . ?
C35B C36B C37B F12B -3.9(17) . . . . ?
C54 C55 C56 C57 -1(5) . . . . ?
C55 C54 C59 C58 -4(3) . . . . ?
C55 C56 C57 C58 4(6) . . . . ?
C56 C57 C58 C59 -8(6) . . . . ?
C57 C58 C59 C54 8(5) . . . . ?
C59 C54 C55 C56 1(3) . . . . ?
C33 C34 C35 C36 -179.2(14) . . . . ?
C34 C35 C36 O5 4(2) . . . . ?
C34 C35 C36 C37 -177.6(14) . . . . ?
C35 C36 C37 F10 141.5(17) . . . . ?
C35 C36 C37 F11 14(2) . . . . ?
C35 C36 C37 F12 -93(2) . . . . ?
C48 C49 C50 Cl42 -178.8(17) . . . . ?
C48 C49 C50 C51 -3(3) . . . . ?
C49 C48 C53 C52 11(2) . . . . ?
C49 C50 C51 C52 8(2) . . . . ?
C50 C51 C52 C53 -3(2) . . . . ?
C51 C52 C53 C48 -7(3) . . . . ?
C53 C48 C49 C50 -7(2) . . . . ?
C41 C42 C43 C44 3(4) . . . . ?
C42 C41 C46 C45 1(3) . . . . ?
C42 C43 C44 C45 -3(5) . . . . ?
C43 C44 C45 C46 2(5) . . . . ?
C44 C45 C46 C41 -1(4) . . . . ?
C46 C41 C42 C43 -2(3) . . . . ?

loop_
_exptl_oxdiff_crystal_face_indexfrac_h
_exptl_oxdiff_crystal_face_indexfrac_k
_exptl_oxdiff_crystal_face_indexfrac_l
_exptl_oxdiff_crystal_face_x
_exptl_oxdiff_crystal_face_y
_exptl_oxdiff_crystal_face_z
1.0001 -0.9996 -0.0001 -0.1662 0.0119 0.0883
-1.0001 0.9996 0.0001 0.1662 -0.0119 -0.0883
0.0005 2.0003 -0.9973 -0.0185 -0.0066 -0.2048
0.0003 0.0001 -0.9993 -0.0104 0.0906 -0.0293
-0.0003 -0.0001 0.9993 0.0104 -0.0906 0.0293
-1.0027 -9.0020 4.9868 0.2585 0.0211 0.9358
2.0031 -2.9987 -8.9945 -0.4218 0.8879 0.0003
0.9985 -10.0008 1.9898 -0.1091 0.2681 0.9366
-0.0010 -10.0012 -0.0096 0.0404 0.4860 0.8774
0.0010 10.0012 0.0096 -0.0404 -0.4860 -0.8774
-0.0018 6.0003 7.0006 0.0484 -0.9259 -0.3211
1.0027 9.0020 -4.9868 -0.2585 -0.0211 -0.9358
-4.9997 4.9979 -1.9981 0.8104 0.1219 -0.5002
1.0032 -2.9992 -9.9946 -0.2619 1.0152 -0.0296
